data_7102906
loop_
_publ_author_name
'Hung, Chen-Hsiung'
'Chang, Gao-Fong'
'Kumar, Anil'
'Lin, Geng-Fong'
'Luo, Li-Yang'
'Ching, Wei-Min'
'Wei-Guang Diau, Eric'

_publ_section_title
;
 m-Benziporphodimethene: a new porphyrin analogue fluorescence zinc(II)
 sensor.
;
_journal_issue 8
_journal_name_full 'Chemical communications (Cambridge, England)'
_journal_page_first 978
_journal_page_last 980
_journal_paper_doi 10.1039/b714412a
_journal_year 2008
_chemical_formula_sum 'C38 H32 Cl N3 Zn'
_chemical_formula_weight 631.49
_chemical_name_systematic
;
?
;
_space_group_IT_number 14
_symmetry_cell_setting monoclinic
_symmetry_space_group_name_Hall '-P 2yn'
_symmetry_space_group_name_H-M 'P 1 21/n 1'
_atom_sites_solution_hydrogens geom
_atom_sites_solution_primary direct
_atom_sites_solution_secondary difmap
_audit_creation_method SHELXL-97
_cell_angle_alpha 90.00
_cell_angle_beta 109.888(3)
_cell_angle_gamma 90.00
_cell_formula_units_Z 4
_cell_length_a 11.8528(6)
_cell_length_b 15.8042(9)
_cell_length_c 16.9980(10)
_cell_measurement_temperature 150(2)
_cell_volume 2994.2(3)
_computing_cell_refinement 'Bruker SMART'
_computing_data_collection 'Bruker SMART'
_computing_data_reduction 'Bruker SHELXTL'
_computing_molecular_graphics 'Bruker SHELXTL'
_computing_publication_material 'Bruker SHELXTL'
_computing_structure_refinement 'SHELXL-97 (Sheldrick, 1997)'
_computing_structure_solution 'SHELXS-97 (Sheldrick, 1990)'
_diffrn_ambient_temperature 150(2)
_diffrn_measured_fraction_theta_full 0.991
_diffrn_measured_fraction_theta_max 0.991
_diffrn_measurement_device_type 'CCD area detector'
_diffrn_measurement_method 'phi and omega scans'
_diffrn_radiation_monochromator graphite
_diffrn_radiation_source 'fine-focus sealed tube'
_diffrn_radiation_type MoK\a
_diffrn_radiation_wavelength 0.71073
_diffrn_reflns_av_R_equivalents 0.1092
_diffrn_reflns_av_sigmaI/netI 0.1308
_diffrn_reflns_limit_h_max 14
_diffrn_reflns_limit_h_min -14
_diffrn_reflns_limit_k_max 17
_diffrn_reflns_limit_k_min -18
_diffrn_reflns_limit_l_max 20
_diffrn_reflns_limit_l_min -18
_diffrn_reflns_number 22519
_diffrn_reflns_theta_full 25.17
_diffrn_reflns_theta_max 25.17
_diffrn_reflns_theta_min 1.81
_exptl_absorpt_coefficient_mu 0.942
_exptl_absorpt_correction_T_max 0.9284
_exptl_absorpt_correction_T_min 0.8716
_exptl_absorpt_correction_type empirical
_exptl_absorpt_process_details SADABS
_exptl_crystal_colour Block
_exptl_crystal_density_diffrn 1.401
_exptl_crystal_density_method 'not measured'
_exptl_crystal_description Red
_exptl_crystal_F_000 1312
_exptl_crystal_size_max 0.15
_exptl_crystal_size_mid 0.13
_exptl_crystal_size_min 0.08
_refine_diff_density_max 0.717
_refine_diff_density_min -0.474
_refine_diff_density_rms 0.094
_refine_ls_extinction_method none
_refine_ls_goodness_of_fit_ref 1.083
_refine_ls_hydrogen_treatment constr
_refine_ls_matrix_type full
_refine_ls_number_parameters 392
_refine_ls_number_reflns 5336
_refine_ls_number_restraints 0
_refine_ls_restrained_S_all 1.083
_refine_ls_R_factor_all 0.1149
_refine_ls_R_factor_gt 0.0572
_refine_ls_shift/su_max 0.001
_refine_ls_shift/su_mean 0.000
_refine_ls_structure_factor_coef Fsqd
_refine_ls_weighting_details 'calc w=1/[\s^2^(Fo^2^)+(0.0374P)^2^+0.0000P] where P=(Fo^2^+2Fc^2^)/3'
_refine_ls_weighting_scheme calc
_refine_ls_wR_factor_gt 0.1235
_refine_ls_wR_factor_ref 0.1415
_reflns_number_gt 3178
_reflns_number_total 5336
_reflns_threshold_expression >2sigma(I)
_cod_data_source_file b714412a.txt
_cod_data_source_block i7793_mp
_cod_depositor_comments
;
The following automatic conversions were performed:
'_symmetry_cell_setting' value 'Monoclinic' changed to 'monoclinic'
according to '/home/saulius/struct/CIF-dictionaries/cif_core.dic'
dictionary named 'cif_core.dic' version 2.4.1 from
2010-06-29.

'_exptl_absorpt_correction_type' value 'Empirical' changed to
'empirical' according to
'/home/saulius/struct/CIF-dictionaries/cif_core.dic' dictionary named
'cif_core.dic' version 2.4.1 from 2010-06-29.

Automatic conversion script
Id: cif_fix_enum 1527 2010-12-29 10:47:43Z saulius 
;
_cod_original_sg_symbol_H-M P2(1)/n
_cod_database_code 7102906

loop_
_symmetry_equiv_pos_as_xyz
'x, y, z'
'-x+1/2, y+1/2, -z+1/2'
'-x, -y, -z'
'x-1/2, -y-1/2, z-1/2'

loop_
_atom_site_label
_atom_site_type_symbol
_atom_site_fract_x
_atom_site_fract_y
_atom_site_fract_z
_atom_site_U_iso_or_equiv
_atom_site_adp_type
_atom_site_occupancy
_atom_site_symmetry_multiplicity
_atom_site_calc_flag
_atom_site_refinement_flags
_atom_site_disorder_assembly
_atom_site_disorder_group
Zn1 Zn 0.57243(5) 0.72014(4) 0.25104(3) 0.02279(19) Uani 1 1 d . . .
Cl1 Cl 0.76640(10) 0.73105(9) 0.26346(7) 0.0319(3) Uani 1 1 d . . .
N1 N 0.4825(3) 0.7692(3) 0.1296(2) 0.0243(10) Uani 1 1 d . . .
N2 N 0.5089(3) 0.8138(3) 0.3028(2) 0.0221(9) Uani 1 1 d . . .
N3 N 0.5786(3) 0.6358(3) 0.3501(2) 0.0227(10) Uani 1 1 d . . .
C1 C 0.4031(5) 0.4790(4) 0.1937(3) 0.0441(16) Uani 1 1 d . . .
H1 H 0.3821 0.4398 0.2288 0.053 Uiso 1 1 calc R . .
C2 C 0.3180(5) 0.5051(4) 0.1186(4) 0.0539(18) Uani 1 1 d . . .
H2 H 0.2387 0.4834 0.1033 0.065 Uiso 1 1 calc R . .
C3 C 0.3454(5) 0.5620(4) 0.0651(3) 0.0428(16) Uani 1 1 d . . .
H3 H 0.2856 0.5804 0.0149 0.051 Uiso 1 1 calc R . .
C4 C 0.4640(5) 0.5914(4) 0.0875(3) 0.0390(14) Uani 1 1 d . . .
C5 C 0.4939(5) 0.6537(4) 0.0319(3) 0.0386(15) Uani 1 1 d . . .
C6 C 0.4607(4) 0.7398(3) 0.0524(3) 0.0290(13) Uani 1 1 d . . .
C7 C 0.4043(4) 0.8021(3) -0.0093(3) 0.0305(13) Uani 1 1 d . . .
H7 H 0.3800 0.7953 -0.0683 0.037 Uiso 1 1 calc R . .
C8 C 0.3923(4) 0.8723(3) 0.0318(3) 0.0276(13) Uani 1 1 d . . .
H8 H 0.3578 0.9244 0.0073 0.033 Uiso 1 1 calc R . .
C9 C 0.4412(4) 0.8539(3) 0.1198(3) 0.0221(11) Uani 1 1 d . . .
C10 C 0.4394(4) 0.9096(3) 0.1817(3) 0.0207(11) Uani 1 1 d . . .
C11 C 0.4773(4) 0.8918(3) 0.2695(3) 0.0236(12) Uani 1 1 d . . .
C12 C 0.4815(4) 0.9514(3) 0.3315(3) 0.0308(13) Uani 1 1 d . . .
H12 H 0.4647 1.0102 0.3239 0.037 Uiso 1 1 calc R . .
C13 C 0.5151(4) 0.9069(3) 0.4057(3) 0.0315(13) Uani 1 1 d . . .
H13 H 0.5258 0.9294 0.4596 0.038 Uiso 1 1 calc R . .
C14 C 0.5306(4) 0.8221(3) 0.3869(3) 0.0244(12) Uani 1 1 d . . .
C15 C 0.5574(4) 0.7526(3) 0.4433(3) 0.0218(11) Uani 1 1 d . . .
C16 C 0.5747(4) 0.6699(3) 0.4262(3) 0.0203(11) Uani 1 1 d . . .
C17 C 0.5919(4) 0.6024(3) 0.4851(3) 0.0250(12) Uani 1 1 d . . .
H17 H 0.5928 0.6073 0.5410 0.030 Uiso 1 1 calc R . .
C18 C 0.6065(4) 0.5309(3) 0.4469(3) 0.0257(12) Uani 1 1 d . . .
H18 H 0.6197 0.4760 0.4710 0.031 Uiso 1 1 calc R . .
C19 C 0.5986(4) 0.5525(3) 0.3639(3) 0.0219(11) Uani 1 1 d . . .
C20 C 0.6115(5) 0.4888(3) 0.3011(3) 0.0277(12) Uani 1 1 d . . .
C21 C 0.5195(5) 0.5111(4) 0.2167(3) 0.0347(14) Uani 1 1 d . . .
C22 C 0.5472(4) 0.5653(3) 0.1627(3) 0.0244(12) Uani 1 1 d . . .
H22 H 0.6271 0.5858 0.1777 0.029 Uiso 1 1 calc R . .
C23 C 0.6315(5) 0.6534(4) 0.0455(3) 0.0458(16) Uani 1 1 d . . .
H23A H 0.6756 0.6790 0.0998 0.069 Uiso 1 1 calc R . .
H23B H 0.6461 0.6860 0.0009 0.069 Uiso 1 1 calc R . .
H23C H 0.6588 0.5950 0.0444 0.069 Uiso 1 1 calc R . .
C24 C 0.4317(5) 0.6320(4) -0.0605(3) 0.0535(18) Uani 1 1 d . . .
H24A H 0.4491 0.5731 -0.0704 0.080 Uiso 1 1 calc R . .
H24B H 0.4613 0.6695 -0.0950 0.080 Uiso 1 1 calc R . .
H24C H 0.3449 0.6394 -0.0752 0.080 Uiso 1 1 calc R . .
C25 C 0.7398(5) 0.4937(4) 0.2999(3) 0.0445(16) Uani 1 1 d . . .
H25A H 0.7619 0.5530 0.2969 0.067 Uiso 1 1 calc R . .
H25B H 0.7448 0.4631 0.2511 0.067 Uiso 1 1 calc R . .
H25C H 0.7949 0.4680 0.3511 0.067 Uiso 1 1 calc R . .
C26 C 0.5900(6) 0.4003(4) 0.3270(3) 0.0528(17) Uani 1 1 d . . .
H26A H 0.6574 0.3834 0.3765 0.079 Uiso 1 1 calc R . .
H26B H 0.5830 0.3609 0.2811 0.079 Uiso 1 1 calc R . .
H26C H 0.5157 0.3994 0.3402 0.079 Uiso 1 1 calc R . .
C27 C 0.3826(4) 0.9928(3) 0.1546(3) 0.0221(11) Uani 1 1 d . . .
C28 C 0.4254(4) 1.0510(3) 0.1107(3) 0.0285(13) Uani 1 1 d . . .
H28 H 0.4975 1.0395 0.0999 0.034 Uiso 1 1 calc R . .
C29 C 0.3637(5) 1.1260(4) 0.0824(3) 0.0352(14) Uani 1 1 d . . .
H29 H 0.3936 1.1653 0.0520 0.042 Uiso 1 1 calc R . .
C30 C 0.2598(4) 1.1437(3) 0.0980(3) 0.0339(13) Uani 1 1 d . . .
H30 H 0.2172 1.1946 0.0777 0.041 Uiso 1 1 calc R . .
C31 C 0.2181(4) 1.0881(3) 0.1429(3) 0.0279(12) Uani 1 1 d . . .
H31 H 0.1471 1.1006 0.1547 0.034 Uiso 1 1 calc R . .
C32 C 0.2787(4) 1.0138(3) 0.1710(3) 0.0279(13) Uani 1 1 d . . .
H32 H 0.2489 0.9758 0.2026 0.034 Uiso 1 1 calc R . .
C33 C 0.5638(4) 0.7728(3) 0.5307(3) 0.0218(11) Uani 1 1 d . . .
C34 C 0.4632(4) 0.8026(3) 0.5473(3) 0.0266(12) Uani 1 1 d . . .
H34 H 0.3918 0.8148 0.5021 0.032 Uiso 1 1 calc R . .
C35 C 0.4659(5) 0.8145(3) 0.6282(3) 0.0343(14) Uani 1 1 d . . .
H35 H 0.3957 0.8322 0.6386 0.041 Uiso 1 1 calc R . .
C36 C 0.5708(5) 0.8007(3) 0.6940(3) 0.0369(14) Uani 1 1 d . . .
H36 H 0.5731 0.8097 0.7498 0.044 Uiso 1 1 calc R . .
C37 C 0.6719(5) 0.7740(3) 0.6792(3) 0.0361(14) Uani 1 1 d . . .
H37 H 0.7444 0.7660 0.7248 0.043 Uiso 1 1 calc R . .
C38 C 0.6690(4) 0.7588(3) 0.5986(3) 0.0286(13) Uani 1 1 d . . .
H38 H 0.7389 0.7387 0.5892 0.034 Uiso 1 1 calc R . .

loop_
_atom_site_aniso_label
_atom_site_aniso_U_11
_atom_site_aniso_U_22
_atom_site_aniso_U_33
_atom_site_aniso_U_23
_atom_site_aniso_U_13
_atom_site_aniso_U_12
Zn1 0.0274(3) 0.0216(4) 0.0201(3) -0.0002(3) 0.0091(2) 0.0009(3)
Cl1 0.0291(6) 0.0395(9) 0.0284(6) -0.0004(6) 0.0115(5) -0.0059(6)
N1 0.029(2) 0.025(3) 0.019(2) -0.0034(18) 0.0078(17) 0.002(2)
N2 0.030(2) 0.016(3) 0.020(2) 0.0003(18) 0.0081(17) 0.0003(19)
N3 0.026(2) 0.023(3) 0.020(2) -0.0031(18) 0.0090(17) -0.0020(19)
C1 0.047(4) 0.052(5) 0.047(4) -0.006(3) 0.034(3) -0.006(3)
C2 0.037(4) 0.062(5) 0.062(4) -0.030(4) 0.016(3) -0.010(3)
C3 0.033(3) 0.061(5) 0.030(3) -0.004(3) 0.005(3) 0.003(3)
C4 0.051(4) 0.032(4) 0.028(3) -0.006(3) 0.007(3) 0.007(3)
C5 0.058(4) 0.037(4) 0.020(3) -0.001(3) 0.011(3) 0.016(3)
C6 0.032(3) 0.031(4) 0.024(3) 0.004(2) 0.010(2) 0.007(3)
C7 0.031(3) 0.040(4) 0.019(3) -0.003(2) 0.006(2) 0.006(3)
C8 0.030(3) 0.028(4) 0.024(3) 0.008(2) 0.007(2) 0.010(2)
C9 0.021(3) 0.023(3) 0.021(3) 0.006(2) 0.006(2) 0.005(2)
C10 0.020(3) 0.020(3) 0.023(3) 0.005(2) 0.009(2) -0.001(2)
C11 0.030(3) 0.019(3) 0.020(3) -0.002(2) 0.007(2) 0.003(2)
C12 0.050(3) 0.013(3) 0.027(3) -0.003(2) 0.010(2) 0.000(3)
C13 0.038(3) 0.032(4) 0.024(3) -0.004(3) 0.009(2) 0.002(3)
C14 0.029(3) 0.026(3) 0.021(3) -0.005(2) 0.012(2) 0.003(2)
C15 0.027(3) 0.021(3) 0.018(2) -0.004(2) 0.009(2) -0.003(2)
C16 0.020(2) 0.025(3) 0.019(2) -0.002(2) 0.010(2) -0.002(2)
C17 0.029(3) 0.026(3) 0.020(2) 0.002(2) 0.009(2) -0.003(2)
C18 0.032(3) 0.021(3) 0.025(3) 0.007(2) 0.011(2) 0.006(2)
C19 0.026(3) 0.015(3) 0.026(3) 0.003(2) 0.009(2) 0.000(2)
C20 0.044(3) 0.017(3) 0.027(3) 0.000(2) 0.018(2) 0.006(3)
C21 0.039(3) 0.034(4) 0.039(3) -0.011(3) 0.022(3) -0.003(3)
C22 0.033(3) 0.014(3) 0.028(3) -0.003(2) 0.012(2) 0.000(2)
C23 0.052(4) 0.049(4) 0.044(3) 0.004(3) 0.026(3) 0.009(3)
C24 0.087(5) 0.044(4) 0.021(3) -0.005(3) 0.007(3) 0.009(4)
C25 0.044(3) 0.050(4) 0.042(3) 0.007(3) 0.018(3) 0.014(3)
C26 0.085(5) 0.029(4) 0.056(4) -0.012(3) 0.039(4) -0.006(4)
C27 0.028(3) 0.018(3) 0.020(2) -0.003(2) 0.008(2) 0.000(2)
C28 0.030(3) 0.028(4) 0.031(3) 0.001(2) 0.016(2) -0.001(3)
C29 0.046(3) 0.026(4) 0.033(3) 0.008(3) 0.013(3) -0.001(3)
C30 0.040(3) 0.020(3) 0.032(3) 0.000(3) -0.001(2) 0.006(3)
C31 0.027(3) 0.024(3) 0.030(3) -0.006(2) 0.007(2) 0.000(3)
C32 0.029(3) 0.035(4) 0.020(3) -0.001(2) 0.009(2) -0.002(3)
C33 0.034(3) 0.015(3) 0.020(2) -0.003(2) 0.014(2) -0.005(2)
C34 0.026(3) 0.027(3) 0.027(3) -0.007(2) 0.009(2) -0.003(2)
C35 0.043(3) 0.030(4) 0.039(3) -0.014(3) 0.025(3) -0.010(3)
C36 0.051(3) 0.039(4) 0.023(3) -0.006(3) 0.017(3) -0.009(3)
C37 0.042(3) 0.040(4) 0.020(3) -0.003(3) 0.003(2) -0.003(3)
C38 0.032(3) 0.027(4) 0.026(3) -0.002(2) 0.009(2) 0.002(2)

loop_
_atom_type_symbol
_atom_type_description
_atom_type_scat_dispersion_real
_atom_type_scat_dispersion_imag
_atom_type_scat_source
C C 0.0033 0.0016 'International Tables Vol C Tables 4.2.6.8 and 6.1.1.4'
H H 0.0000 0.0000 'International Tables Vol C Tables 4.2.6.8 and 6.1.1.4'
N N 0.0061 0.0033 'International Tables Vol C Tables 4.2.6.8 and 6.1.1.4'
Cl Cl 0.1484 0.1585 'International Tables Vol C Tables 4.2.6.8 and 6.1.1.4'
Zn Zn 0.2839 1.4301 'International Tables Vol C Tables 4.2.6.8 and 6.1.1.4'

loop_
_geom_angle_atom_site_label_1
_geom_angle_atom_site_label_2
_geom_angle_atom_site_label_3
_geom_angle
_geom_angle_site_symmetry_1
_geom_angle_site_symmetry_3
_geom_angle_publ_flag
N2 Zn1 N1 91.02(14) . . ?
N2 Zn1 N3 91.87(15) . . ?
N1 Zn1 N3 150.32(14) . . ?
N2 Zn1 Cl1 115.46(11) . . ?
N1 Zn1 Cl1 102.89(10) . . ?
N3 Zn1 Cl1 102.44(10) . . ?
C6 N1 C9 105.7(4) . . ?
C6 N1 Zn1 134.1(3) . . ?
C9 N1 Zn1 119.9(3) . . ?
C11 N2 C14 106.0(4) . . ?
C11 N2 Zn1 125.7(3) . . ?
C14 N2 Zn1 124.5(3) . . ?
C19 N3 C16 105.8(4) . . ?
C19 N3 Zn1 135.1(3) . . ?
C16 N3 Zn1 118.7(3) . . ?
C2 C1 C21 119.2(5) . . ?
C2 C1 H1 120.4 . . ?
C21 C1 H1 120.4 . . ?
C3 C2 C1 122.2(5) . . ?
C3 C2 H2 118.9 . . ?
C1 C2 H2 118.9 . . ?
C2 C3 C4 118.1(5) . . ?
C2 C3 H3 121.0 . . ?
C4 C3 H3 121.0 . . ?
C22 C4 C3 119.0(5) . . ?
C22 C4 C5 122.3(5) . . ?
C3 C4 C5 118.7(5) . . ?
C4 C5 C6 108.4(4) . . ?
C4 C5 C24 111.6(5) . . ?
C6 C5 C24 111.8(4) . . ?
C4 C5 C23 111.4(4) . . ?
C6 C5 C23 108.2(5) . . ?
C24 C5 C23 105.4(4) . . ?
N1 C6 C7 111.6(4) . . ?
N1 C6 C5 124.8(4) . . ?
C7 C6 C5 123.5(4) . . ?
C8 C7 C6 107.0(4) . . ?
C8 C7 H7 126.5 . . ?
C6 C7 H7 126.5 . . ?
C7 C8 C9 107.3(4) . . ?
C7 C8 H8 126.4 . . ?
C9 C8 H8 126.4 . . ?
C10 C9 N1 127.5(4) . . ?
C10 C9 C8 124.0(5) . . ?
N1 C9 C8 108.4(4) . . ?
C9 C10 C11 126.1(5) . . ?
C9 C10 C27 117.0(4) . . ?
C11 C10 C27 116.6(4) . . ?
N2 C11 C12 111.3(4) . . ?
N2 C11 C10 123.9(4) . . ?
C12 C11 C10 124.7(5) . . ?
C13 C12 C11 105.7(5) . . ?
C13 C12 H12 127.2 . . ?
C11 C12 H12 127.2 . . ?
C12 C13 C14 107.3(4) . . ?
C12 C13 H13 126.3 . . ?
C14 C13 H13 126.3 . . ?
N2 C14 C13 109.7(4) . . ?
N2 C14 C15 123.3(4) . . ?
C13 C14 C15 126.9(4) . . ?
C16 C15 C14 127.6(4) . . ?
C16 C15 C33 117.0(4) . . ?
C14 C15 C33 115.4(4) . . ?
C15 C16 N3 127.6(4) . . ?
C15 C16 C17 124.0(4) . . ?
N3 C16 C17 108.4(4) . . ?
C18 C17 C16 107.5(4) . . ?
C18 C17 H17 126.3 . . ?
C16 C17 H17 126.3 . . ?
C17 C18 C19 107.5(4) . . ?
C17 C18 H18 126.2 . . ?
C19 C18 H18 126.2 . . ?
N3 C19 C18 110.8(4) . . ?
N3 C19 C20 125.6(4) . . ?
C18 C19 C20 123.5(5) . . ?
C19 C20 C26 110.0(4) . . ?
C19 C20 C21 107.5(4) . . ?
C26 C20 C21 110.6(5) . . ?
C19 C20 C25 108.4(4) . . ?
C26 C20 C25 108.4(4) . . ?
C21 C20 C25 111.9(4) . . ?
C22 C21 C1 118.6(5) . . ?
C22 C21 C20 121.2(5) . . ?
C1 C21 C20 120.2(5) . . ?
C21 C22 C4 123.0(5) . . ?
C21 C22 H22 118.5 . . ?
C4 C22 H22 118.5 . . ?
C5 C23 H23A 109.5 . . ?
C5 C23 H23B 109.5 . . ?
H23A C23 H23B 109.5 . . ?
C5 C23 H23C 109.5 . . ?
H23A C23 H23C 109.5 . . ?
H23B C23 H23C 109.5 . . ?
C5 C24 H24A 109.5 . . ?
C5 C24 H24B 109.5 . . ?
H24A C24 H24B 109.5 . . ?
C5 C24 H24C 109.5 . . ?
H24A C24 H24C 109.5 . . ?
H24B C24 H24C 109.5 . . ?
C20 C25 H25A 109.5 . . ?
C20 C25 H25B 109.5 . . ?
H25A C25 H25B 109.5 . . ?
C20 C25 H25C 109.5 . . ?
H25A C25 H25C 109.5 . . ?
H25B C25 H25C 109.5 . . ?
C20 C26 H26A 109.5 . . ?
C20 C26 H26B 109.5 . . ?
H26A C26 H26B 109.5 . . ?
C20 C26 H26C 109.5 . . ?
H26A C26 H26C 109.5 . . ?
H26B C26 H26C 109.5 . . ?
C28 C27 C32 117.5(5) . . ?
C28 C27 C10 123.2(4) . . ?
C32 C27 C10 119.3(4) . . ?
C27 C28 C29 120.4(5) . . ?
C27 C28 H28 119.8 . . ?
C29 C28 H28 119.8 . . ?
C30 C29 C28 120.5(5) . . ?
C30 C29 H29 119.8 . . ?
C28 C29 H29 119.8 . . ?
C31 C30 C29 119.8(5) . . ?
C31 C30 H30 120.1 . . ?
C29 C30 H30 120.1 . . ?
C30 C31 C32 120.0(5) . . ?
C30 C31 H31 120.0 . . ?
C32 C31 H31 120.0 . . ?
C31 C32 C27 121.8(5) . . ?
C31 C32 H32 119.1 . . ?
C27 C32 H32 119.1 . . ?
C34 C33 C38 118.0(4) . . ?
C34 C33 C15 120.9(4) . . ?
C38 C33 C15 121.0(4) . . ?
C35 C34 C33 121.1(5) . . ?
C35 C34 H34 119.5 . . ?
C33 C34 H34 119.5 . . ?
C34 C35 C36 119.8(5) . . ?
C34 C35 H35 120.1 . . ?
C36 C35 H35 120.1 . . ?
C37 C36 C35 120.2(5) . . ?
C37 C36 H36 119.9 . . ?
C35 C36 H36 119.9 . . ?
C36 C37 C38 120.5(5) . . ?
C36 C37 H37 119.8 . . ?
C38 C37 H37 119.8 . . ?
C37 C38 C33 120.4(5) . . ?
C37 C38 H38 119.8 . . ?
C33 C38 H38 119.8 . . ?

loop_
_geom_bond_atom_site_label_1
_geom_bond_atom_site_label_2
_geom_bond_distance
_geom_bond_site_symmetry_2
_geom_bond_publ_flag
Zn1 N2 1.995(4) . ?
Zn1 N1 2.121(4) . ?
Zn1 N3 2.130(4) . ?
Zn1 Cl1 2.2428(13) . ?
N1 C6 1.332(6) . ?
N1 C9 1.416(6) . ?
N2 C11 1.355(6) . ?
N2 C14 1.371(5) . ?
N3 C19 1.344(6) . ?
N3 C16 1.417(5) . ?
C1 C2 1.394(8) . ?
C1 C21 1.396(7) . ?
C1 H1 0.9500 . ?
C2 C3 1.393(8) . ?
C2 H2 0.9500 . ?
C3 C4 1.405(7) . ?
C3 H3 0.9500 . ?
C4 C22 1.386(6) . ?
C4 C5 1.488(7) . ?
C5 C6 1.491(7) . ?
C5 C24 1.529(6) . ?
C5 C23 1.567(7) . ?
C6 C7 1.429(7) . ?
C7 C8 1.345(6) . ?
C7 H7 0.9500 . ?
C8 C9 1.439(6) . ?
C8 H8 0.9500 . ?
C9 C10 1.378(6) . ?
C10 C11 1.432(6) . ?
C10 C27 1.478(6) . ?
C11 C12 1.401(6) . ?
C12 C13 1.380(6) . ?
C12 H12 0.9500 . ?
C13 C14 1.404(7) . ?
C13 H13 0.9500 . ?
C14 C15 1.420(6) . ?
C15 C16 1.370(6) . ?
C15 C33 1.497(6) . ?
C16 C17 1.428(6) . ?
C17 C18 1.344(6) . ?
C17 H17 0.9500 . ?
C18 C19 1.424(6) . ?
C18 H18 0.9500 . ?
C19 C20 1.512(6) . ?
C20 C26 1.514(7) . ?
C20 C21 1.519(7) . ?
C20 C25 1.530(6) . ?
C21 C22 1.374(7) . ?
C22 H22 0.9500 . ?
C23 H23A 0.9800 . ?
C23 H23B 0.9800 . ?
C23 H23C 0.9800 . ?
C24 H24A 0.9800 . ?
C24 H24B 0.9800 . ?
C24 H24C 0.9800 . ?
C25 H25A 0.9800 . ?
C25 H25B 0.9800 . ?
C25 H25C 0.9800 . ?
C26 H26A 0.9800 . ?
C26 H26B 0.9800 . ?
C26 H26C 0.9800 . ?
C27 C28 1.384(6) . ?
C27 C32 1.392(6) . ?
C28 C29 1.391(7) . ?
C28 H28 0.9500 . ?
C29 C30 1.375(7) . ?
C29 H29 0.9500 . ?
C30 C31 1.362(7) . ?
C30 H30 0.9500 . ?
C31 C32 1.373(7) . ?
C31 H31 0.9500 . ?
C32 H32 0.9500 . ?
C33 C34 1.397(6) . ?
C33 C38 1.399(6) . ?
C34 C35 1.377(6) . ?
C34 H34 0.9500 . ?
C35 C36 1.377(7) . ?
C35 H35 0.9500 . ?
C36 C37 1.372(7) . ?
C36 H36 0.9500 . ?
C37 C38 1.379(6) . ?
C37 H37 0.9500 . ?
C38 H38 0.9500 . ?
